data_1544161
loop_
_publ_author_name
'Maugeri, Leonardo'
'Jamieson, Ellen M. G.'
'Cordes, David B.'
'Slawin, Alexandra M. Z.'
'Philp, Douglas'

_publ_section_title
;
 pH controlled assembly of a self-complementary halogen-bonded dimer
;
_journal_issue 2
_journal_name_full 'Chem. Sci.'
_journal_page_first 938
_journal_paper_doi 10.1039/C6SC03696A
_journal_volume 8
_journal_year 2017
_chemical_formula_moiety 'C29 H28 F4 I N3 O'
_chemical_formula_sum 'C29 H28 F4 I N3 O'
_chemical_formula_weight 637.46
_space_group_crystal_system monoclinic
_space_group_IT_number 14
_space_group_name_Hall '-P 2yn'
_space_group_name_H-M_alt 'P 1 21/n 1'
_symmetry_space_group_name_Hall '-P 2yn'
_symmetry_space_group_name_H-M 'P 1 21/n 1'
_atom_sites_solution_hydrogens geom
_atom_sites_solution_primary direct
_atom_sites_solution_secondary difmap
_audit_creation_date 2016-06-27
_audit_creation_method 'by CrystalStructure 4.2'
_audit_update_record
;
2016-06-28 deposited with the CCDC.
2016-09-19 downloaded from the CCDC.
;
_cell_angle_alpha 90.0000
_cell_angle_beta 112.879(4)
_cell_angle_gamma 90.0000
_cell_formula_units_Z 12
_cell_length_a 25.213(7)
_cell_length_b 13.978(3)
_cell_length_c 27.637(7)
_cell_measurement_reflns_used 19353
_cell_measurement_temperature 125
_cell_measurement_theta_max 27.50
_cell_measurement_theta_min 1.90
_cell_volume 8974(4)
_computing_cell_refinement 'CrystalClear-SM Expert 2.1 b31'
_computing_data_collection 'CrystalClear-SM Expert 2.1 b31 (Rigaku, 2014)'
_computing_data_reduction 'CrystalClear-SM Expert 2.1 b31'
_computing_molecular_graphics 'CrystalStructure 4.2'
_computing_publication_material 'CrystalStructure 4.2 (Rigaku, 2015)'
_computing_structure_refinement 'SHELXL Version 2014/7 (Sheldrick, 2008)'
_computing_structure_solution 'DIRDIF99-PATTY (Gould, et al., 1999)'
_diffrn_ambient_temperature 125
_diffrn_detector_area_resol_mean 14.222
_diffrn_measured_fraction_theta_full 0.999
_diffrn_measured_fraction_theta_max 0.997
_diffrn_measurement_device_type 'Rigaku Saturn724'
_diffrn_measurement_method \w
_diffrn_radiation_type 'Mo K\a'
_diffrn_radiation_wavelength 0.71075
_diffrn_reflns_av_R_equivalents 0.2103
_diffrn_reflns_Laue_measured_fraction_full 0.999
_diffrn_reflns_Laue_measured_fraction_max 0.997
_diffrn_reflns_limit_h_max 30
_diffrn_reflns_limit_h_min -30
_diffrn_reflns_limit_k_max 16
_diffrn_reflns_limit_k_min -16
_diffrn_reflns_limit_l_max 33
_diffrn_reflns_limit_l_min -33
_diffrn_reflns_number 109125
_diffrn_reflns_point_group_measured_fraction_full 0.999
_diffrn_reflns_point_group_measured_fraction_max 0.997
_diffrn_reflns_theta_full 25.242
_diffrn_reflns_theta_max 25.380
_diffrn_reflns_theta_min 1.753
_diffrn_standards_number 0
_exptl_absorpt_coefficient_mu 1.121
_exptl_absorpt_correction_T_max 0.967
_exptl_absorpt_correction_T_min 0.789
_exptl_absorpt_correction_type multi-scan
_exptl_absorpt_process_details 'REQAB (Rigaku, 1998)'
_exptl_crystal_colour colourless
_exptl_crystal_density_diffrn 1.415
_exptl_crystal_density_method 'not measured'
_exptl_crystal_description prism
_exptl_crystal_F_000 3840.00
_exptl_crystal_recrystallization_method 'Re-crystallisation from solvent'
_exptl_crystal_size_max 0.100
_exptl_crystal_size_mid 0.030
_exptl_crystal_size_min 0.030
_refine_diff_density_max 3.73
_refine_diff_density_min -1.27
_refine_ls_extinction_method none
_refine_ls_goodness_of_fit_ref 1.043
_refine_ls_hydrogen_treatment constr
_refine_ls_number_parameters 1027
_refine_ls_number_reflns 16446
_refine_ls_number_restraints 30
_refine_ls_R_factor_all 0.1938
_refine_ls_R_factor_gt 0.1077
_refine_ls_shift/su_max 0.038
_refine_ls_structure_factor_coef Fsqd
_refine_ls_weighting_details 'w = 1/[\s^2^(Fo^2^)+(0.1362P)^2^+110.0794P] where P=(Fo^2^+2Fc^2^)/3'
_refine_ls_weighting_scheme calc
_refine_ls_wR_factor_gt 0.2707
_refine_ls_wR_factor_ref 0.3145
_reflns_Friedel_coverage 0.000
_reflns_number_gt 8588
_reflns_number_total 16446
_reflns_threshold_expression F^2^>2.0\s(F^2^)
_cod_data_source_file c6sc03696a2.cif
_cod_data_source_block S3
_cod_depositor_comments 'Adding full bibliography for 1544158--1544161.cif.'
_cod_database_code 1544161
_solvent_exptl_crystal_recrystallization_method Acetonitrile

loop_
_space_group_symop_id
_space_group_symop_operation_xyz
1 +X,+Y,+Z
2 1/2-X,1/2+Y,1/2-Z
3 -X,-Y,-Z
4 -1/2+X,-1/2-Y,-1/2+Z

loop_
_atom_site_label
_atom_site_type_symbol
_atom_site_fract_x
_atom_site_fract_y
_atom_site_fract_z
_atom_site_U_iso_or_equiv
_atom_site_adp_type
_atom_site_occupancy
_atom_site_site_symmetry_order
_atom_site_calc_flag
_atom_site_refinement_flags_posn
_atom_site_refinement_flags_adp
I16 I 0.19092(5) 0.05687(6) 0.04383(4) 0.0457(3) Uani 1 1 d . .
I56 I 0.17071(4) 0.55598(6) 0.01090(4) 0.0343(3) Uani 1 1 d . .
I96 I 0.22320(5) 0.91601(7) 0.72589(4) 0.0448(3) Uani 1 1 d . .
F21 F 0.1751(4) 0.1766(6) 0.1571(3) 0.049(2) Uani 1 1 d . .
F22 F 0.2436(4) 0.1348(6) 0.2555(4) 0.050(2) Uani 1 1 d . .
F24 F 0.4033(4) 0.2340(7) 0.2204(3) 0.052(2) Uani 1 1 d . .
F25 F 0.3349(4) 0.2763(6) 0.1231(3) 0.044(2) Uani 1 1 d . .
F61 F 0.0268(4) 0.7928(6) -0.0015(3) 0.053(2) Uani 1 1 d . .
F62 F -0.0762(4) 0.7422(7) -0.0704(3) 0.052(2) Uani 1 1 d . .
F64 F 0.0084(4) 0.6133(7) -0.1804(4) 0.055(2) Uani 1 1 d . .
F65 F 0.1118(4) 0.6651(6) -0.1121(3) 0.052(2) Uani 1 1 d . .
F101 F 0.2530(4) 0.7402(9) 0.6024(4) 0.078(3) Uani 1 1 d . .
F102 F 0.1852(4) 0.7846(9) 0.5053(4) 0.073(3) Uani 1 1 d . .
F104 F 0.0260(4) 0.7783(8) 0.5537(4) 0.066(3) Uani 1 1 d . .
F105 F 0.0961(5) 0.7379(8) 0.6518(4) 0.071(3) Uani 1 1 d . .
O29 O 0.4732(4) 0.1074(7) 0.4513(4) 0.044(3) Uani 1 1 d . .
O69 O -0.2608(5) 0.5797(9) -0.2714(5) 0.061(3) Uani 1 1 d . .
O109 O -0.0366(5) 0.8762(9) 0.3153(4) 0.062(3) Uani 1 1 d . .
N17 N 0.2173(5) 0.2577(8) 0.0862(4) 0.035(3) Uani 1 1 d . .
N18 N 0.2103(5) 0.3522(8) 0.0742(4) 0.035(3) Uani 1 1 d . .
N19 N 0.1761(5) 0.3557(8) 0.0235(4) 0.031(3) Uani 1 1 d . .
N57 N 0.1260(5) 0.7576(8) -0.0186(5) 0.040(3) Uani 1 1 d . .
N58 N 0.1358(6) 0.8508(8) -0.0092(5) 0.051(4) Uani 1 1 d . .
N59 N 0.1870(5) 0.8568(7) 0.0289(5) 0.045(4) Uani 1 1 d . .
N97 N 0.2127(6) 0.7154(9) 0.6820(5) 0.050(4) Uani 1 1 d . .
N98 N 0.2299(6) 0.6203(9) 0.6944(6) 0.055(4) Uani 1 1 d . .
N99 N 0.2621(6) 0.6201(8) 0.7431(5) 0.049(4) Uani 1 1 d . .
C1 C 0.1211(6) 0.2494(10) -0.0505(6) 0.040(4) Uani 1 1 d . .
C2 C 0.1276(6) 0.3055(10) -0.0902(5) 0.035(3) Uani 1 1 d . .
H2 H 0.1552 0.3555 -0.0815 0.042 Uiso 1 1 calc R U
C3 C 0.0935(7) 0.2870(11) -0.1415(6) 0.043(4) Uani 1 1 d . .
C4 C 0.0533(6) 0.2124(12) -0.1526(6) 0.047(4) Uani 1 1 d . .
H4 H 0.0294 0.1995 -0.1882 0.056 Uiso 1 1 calc R U
C5 C 0.0472(7) 0.1576(11) -0.1141(6) 0.042(4) Uani 1 1 d . .
C6 C 0.0810(6) 0.1792(10) -0.0621(5) 0.037(3) Uani 1 1 d . .
H6 H 0.0760 0.1446 -0.0346 0.044 Uiso 1 1 calc R U
C7 C 0.0999(8) 0.3409(12) -0.1873(6) 0.053(5) Uani 1 1 d . .
C8 C 0.1429(8) 0.4227(14) -0.1690(8) 0.069(6) Uani 1 1 d . .
H8A H 0.1800 0.3983 -0.1442 0.083 Uiso 1 1 calc R U
H8B H 0.1480 0.4511 -0.1994 0.083 Uiso 1 1 calc R U
H8C H 0.1286 0.4714 -0.1516 0.083 Uiso 1 1 calc R U
C9 C 0.0433(8) 0.3793(15) -0.2252(7) 0.069(6) Uani 1 1 d . .
H9A H 0.0152 0.3270 -0.2372 0.083 Uiso 1 1 calc R U
H9B H 0.0291 0.4281 -0.2077 0.083 Uiso 1 1 calc R U
H9C H 0.0485 0.4077 -0.2555 0.083 Uiso 1 1 calc R U
C10 C 0.1233(9) 0.2718(16) -0.2177(7) 0.071(6) Uani 1 1 d . .
H10A H 0.1603 0.2457 -0.1938 0.086 Uiso 1 1 calc R U
H10B H 0.0959 0.2195 -0.2323 0.086 Uiso 1 1 calc R U
H10C H 0.1287 0.3065 -0.2463 0.086 Uiso 1 1 calc R U
C11 C 0.0037(7) 0.0718(11) -0.1280(7) 0.054(5) Uani 1 1 d . .
C12 C -0.0543(8) 0.1049(14) -0.1673(8) 0.068(5) Uani 1 1 d . .
H12A H -0.0692 0.1556 -0.1516 0.082 Uiso 1 1 calc R U
H12B H -0.0499 0.1295 -0.1987 0.082 Uiso 1 1 calc R U
H12C H -0.0812 0.0509 -0.1769 0.082 Uiso 1 1 calc R U
C13 C 0.0273(9) -0.0063(13) -0.1514(8) 0.077(6) Uani 1 1 d . .
H13A H 0.0648 -0.0271 -0.1257 0.092 Uiso 1 1 calc R U
H13B H 0.0007 -0.0606 -0.1611 0.092 Uiso 1 1 calc R U
H13C H 0.0319 0.0180 -0.1829 0.092 Uiso 1 1 calc R U
C14 C -0.0109(10) 0.0383(16) -0.0787(9) 0.082(6) Uani 1 1 d . U
H14A H -0.0260 0.0928 -0.0657 0.098 Uiso 1 1 calc R U
H14B H -0.0398 -0.0127 -0.0898 0.098 Uiso 1 1 calc R U
H14C H 0.0242 0.0146 -0.0507 0.098 Uiso 1 1 calc R U
C15 C 0.1609(6) 0.2681(9) 0.0054(5) 0.027(3) Uani 1 1 d . U
C16 C 0.1870(7) 0.2047(9) 0.0446(6) 0.038(4) Uani 1 1 d . .
C20 C 0.2532(7) 0.2292(9) 0.1378(6) 0.037(4) Uani 1 1 d . .
C21 C 0.2319(6) 0.1915(10) 0.1725(6) 0.040(4) Uani 1 1 d . .
C22 C 0.2676(6) 0.1698(11) 0.2230(5) 0.037(4) Uani 1 1 d . .
C23 C 0.3267(6) 0.1810(10) 0.2418(5) 0.033(3) Uani 1 1 d . .
C24 C 0.3469(6) 0.2181(10) 0.2057(5) 0.036(3) Uani 1 1 d . .
C25 C 0.3118(6) 0.2424(10) 0.1552(5) 0.036(4) Uani 1 1 d . .
C26 C 0.3654(7) 0.1589(9) 0.2963(5) 0.036(3) Uani 1 1 d . .
C27 C 0.3504(6) 0.1868(10) 0.3379(5) 0.037(4) Uani 1 1 d . .
H27 H 0.3149 0.2187 0.3312 0.045 Uiso 1 1 calc R U
C28 C 0.3879(7) 0.1674(11) 0.3892(6) 0.043(4) Uani 1 1 d . .
H28 H 0.3776 0.1852 0.4176 0.052 Uiso 1 1 calc R U
C29 C 0.4392(6) 0.1232(10) 0.3992(5) 0.035(3) Uani 1 1 d . .
C30 C 0.4538(6) 0.0927(11) 0.3596(7) 0.044(4) Uani 1 1 d . .
H30 H 0.4888 0.0591 0.3670 0.053 Uiso 1 1 calc R U
C31 C 0.4170(6) 0.1108(10) 0.3078(5) 0.034(3) Uani 1 1 d . .
H31 H 0.4275 0.0900 0.2799 0.041 Uiso 1 1 calc R U
C32 C 0.5277(6) 0.0643(11) 0.4634(6) 0.040(4) Uani 1 1 d . .
H32A H 0.5472 0.0573 0.5016 0.048 Uiso 1 1 calc R U
H32B H 0.5226 0.0012 0.4468 0.048 Uiso 1 1 calc R U
H32C H 0.5509 0.1047 0.4503 0.048 Uiso 1 1 calc R U
C41 C 0.2717(6) 0.7616(10) 0.0817(5) 0.037(4) Uani 1 1 d . .
C42 C 0.3079(6) 0.8405(9) 0.0896(5) 0.036(3) Uani 1 1 d . .
H42 H 0.2929 0.8985 0.0716 0.043 Uiso 1 1 calc R U
C43 C 0.3659(6) 0.8357(10) 0.1234(5) 0.037(3) Uani 1 1 d . .
C44 C 0.3846(6) 0.7484(10) 0.1483(6) 0.039(4) Uani 1 1 d . .
H44 H 0.4242 0.7424 0.1703 0.047 Uiso 1 1 calc R U
C45 C 0.3499(7) 0.6698(10) 0.1434(6) 0.045(4) Uani 1 1 d . .
C46 C 0.2935(7) 0.6808(10) 0.1096(5) 0.042(4) Uani 1 1 d . .
H46 H 0.2681 0.6284 0.1055 0.051 Uiso 1 1 calc R U
C47 C 0.4057(7) 0.9239(12) 0.1300(6) 0.047(4) Uani 1 1 d . .
C48 C 0.4091(9) 0.9461(14) 0.0793(8) 0.071(6) Uani 1 1 d . .
H48A H 0.3703 0.9570 0.0528 0.085 Uiso 1 1 calc R U
H48B H 0.4324 1.0038 0.0828 0.085 Uiso 1 1 calc R U
H48C H 0.4269 0.8924 0.0684 0.085 Uiso 1 1 calc R U
C49 C 0.3763(9) 1.0107(13) 0.1470(8) 0.073(6) Uani 1 1 d . .
H49A H 0.3739 0.9963 0.1808 0.088 Uiso 1 1 calc R U
H49B H 0.3994 1.0687 0.1504 0.088 Uiso 1 1 calc R U
H49C H 0.3375 1.0209 0.1204 0.088 Uiso 1 1 calc R U
C50 C 0.4649(8) 0.9068(14) 0.1714(8) 0.072(6) Uani 1 1 d . .
H50A H 0.4618 0.8921 0.2049 0.087 Uiso 1 1 calc R U
H50B H 0.4829 0.8529 0.1609 0.087 Uiso 1 1 calc R U
H50C H 0.4884 0.9643 0.1754 0.087 Uiso 1 1 calc R U
C51 C 0.3751(7) 0.5736(11) 0.1703(6) 0.049(4) Uani 1 1 d . .
C52 C 0.3915(19) 0.520(3) 0.1352(17) 0.196(10) Uani 1 1 d . U
H52A H 0.4205 0.5553 0.1270 0.235 Uiso 1 1 calc R U
H52B H 0.4078 0.4584 0.1514 0.235 Uiso 1 1 calc R U
H52C H 0.3577 0.5081 0.1028 0.235 Uiso 1 1 calc R U
C53 C 0.3323(12) 0.519(2) 0.1815(11) 0.113(7) Uani 1 1 d . U
H53A H 0.3201 0.5547 0.2059 0.136 Uiso 1 1 calc R U
H53B H 0.2989 0.5071 0.1488 0.136 Uiso 1 1 calc R U
H53C H 0.3489 0.4575 0.1974 0.136 Uiso 1 1 calc R U
C54 C 0.4090(17) 0.599(3) 0.2299(15) 0.172(10) Uani 1 1 d . U
H54A H 0.3845 0.6378 0.2424 0.207 Uiso 1 1 calc R U
H54B H 0.4196 0.5396 0.2505 0.207 Uiso 1 1 calc R U
H54C H 0.4439 0.6346 0.2340 0.207 Uiso 1 1 calc R U
C55 C 0.2117(6) 0.7701(9) 0.0437(5) 0.035(3) Uani 1 1 d . .
C56 C 0.1724(6) 0.7045(9) 0.0139(5) 0.032(3) Uani 1 1 d . .
C60 C 0.0711(6) 0.7285(9) -0.0554(6) 0.037(4) Uani 1 1 d . .
C61 C 0.0241(7) 0.7473(10) -0.0446(6) 0.039(4) Uani 1 1 d . .
C62 C -0.0310(7) 0.7202(10) -0.0810(6) 0.042(4) Uani 1 1 d . .
C63 C -0.0378(7) 0.6737(11) -0.1273(5) 0.042(4) Uani 1 1 d . .
C64 C 0.0123(6) 0.6572(10) -0.1364(5) 0.037(4) Uani 1 1 d . .
C65 C 0.0653(7) 0.6830(11) -0.1007(6) 0.040(4) Uani 1 1 d . .
C66 C -0.0958(7) 0.6486(10) -0.1670(6) 0.041(4) Uani 1 1 d . .
C67 C -0.1366(7) 0.6051(11) -0.1507(6) 0.045(4) Uani 1 1 d . .
H67 H -0.1263 0.5916 -0.1145 0.054 Uiso 1 1 calc R U
C68 C -0.1895(7) 0.5824(12) -0.1850(7) 0.050(4) Uani 1 1 d . .
H68 H -0.2161 0.5524 -0.1732 0.060 Uiso 1 1 calc R U
C69 C -0.2056(7) 0.6040(12) -0.2398(6) 0.047(4) Uani 1 1 d . .
C70 C -0.1668(7) 0.6457(11) -0.2555(6) 0.047(4) Uani 1 1 d . .
H70 H -0.1771 0.6605 -0.2916 0.056 Uiso 1 1 calc R U
C71 C -0.1117(7) 0.6672(11) -0.2193(6) 0.042(4) Uani 1 1 d . .
H71 H -0.0847 0.6955 -0.2312 0.050 Uiso 1 1 calc R U
C72 C -0.2752(8) 0.5745(12) -0.3249(6) 0.055(5) Uani 1 1 d . .
H72A H -0.3158 0.5565 -0.3424 0.066 Uiso 1 1 calc R U
H72B H -0.2690 0.6369 -0.3379 0.066 Uiso 1 1 calc R U
H72C H -0.2511 0.5263 -0.3323 0.066 Uiso 1 1 calc R U
C81 C 0.3022(7) 0.7280(11) 0.8215(6) 0.041(4) Uani 1 1 d . .
C82 C 0.3001(7) 0.6626(10) 0.8580(6) 0.042(4) Uani 1 1 d . .
H82 H 0.2775 0.6064 0.8466 0.051 Uiso 1 1 calc R U
C83 C 0.3305(7) 0.6777(11) 0.9108(6) 0.043(4) Uani 1 1 d . .
C84 C 0.3634(7) 0.7595(11) 0.9255(6) 0.040(4) Uani 1 1 d . .
H84 H 0.3837 0.7716 0.9619 0.048 Uiso 1 1 calc R U
C85 C 0.3684(6) 0.8260(11) 0.8893(5) 0.040(4) Uani 1 1 d . .
C86 C 0.3350(5) 0.8090(10) 0.8360(5) 0.031(3) Uani 1 1 d . .
H86 H 0.3353 0.8535 0.8101 0.038 Uiso 1 1 calc R U
C87 C 0.3284(8) 0.6103(12) 0.9529(6) 0.051(4) Uani 1 1 d . .
C88 C 0.2818(11) 0.5269(16) 0.9281(9) 0.094(8) Uani 1 1 d . .
H88A H 0.2920 0.4900 0.9028 0.113 Uiso 1 1 calc R U
H88B H 0.2813 0.4844 0.9561 0.113 Uiso 1 1 calc R U
H88C H 0.2436 0.5553 0.9102 0.113 Uiso 1 1 calc R U
C89 C 0.3087(10) 0.6608(15) 0.9901(8) 0.078(6) Uani 1 1 d . .
H89A H 0.2715 0.6915 0.9706 0.093 Uiso 1 1 calc R U
H89B H 0.3044 0.6146 1.0151 0.093 Uiso 1 1 calc R U
H89C H 0.3370 0.7095 1.0093 0.093 Uiso 1 1 calc R U
C90 C 0.3850(13) 0.5609(19) 0.9790(13) 0.129(12) Uani 1 1 d . .
H90A H 0.3955 0.5292 0.9523 0.155 Uiso 1 1 calc R U
H90B H 0.4146 0.6080 0.9979 0.155 Uiso 1 1 calc R U
H90C H 0.3820 0.5132 1.0037 0.155 Uiso 1 1 calc R U
C91 C 0.4038(6) 0.9166(12) 0.9080(6) 0.046(4) Uani 1 1 d . .
C92 C 0.3709(8) 0.9827(13) 0.9299(7) 0.063(5) Uani 1 1 d . .
H92A H 0.3327 0.9957 0.9027 0.076 Uiso 1 1 calc R U
H92B H 0.3666 0.9523 0.9601 0.076 Uiso 1 1 calc R U
H92C H 0.3920 1.0430 0.9410 0.076 Uiso 1 1 calc R U
C93 C 0.4623(7) 0.8952(14) 0.9483(8) 0.066(5) Uani 1 1 d . .
H93A H 0.4586 0.8612 0.9779 0.079 Uiso 1 1 calc R U
H93B H 0.4834 0.8551 0.9327 0.079 Uiso 1 1 calc R U
H93C H 0.4833 0.9551 0.9609 0.079 Uiso 1 1 calc R U
C94 C 0.4096(8) 0.9689(13) 0.8625(6) 0.062(5) Uani 1 1 d . .
H94A H 0.3712 0.9830 0.8359 0.074 Uiso 1 1 calc R U
H94B H 0.4306 1.0289 0.8750 0.074 Uiso 1 1 calc R U
H94C H 0.4307 0.9288 0.8469 0.074 Uiso 1 1 calc R U
C95 C 0.2671(7) 0.7104(10) 0.7637(6) 0.040(4) Uani 1 1 d . .
C96 C 0.2354(6) 0.7711(10) 0.7258(6) 0.038(4) Uani 1 1 d . .
C100 C 0.1762(7) 0.7394(11) 0.6293(6) 0.043(4) Uani 1 1 d . .
C101 C 0.1974(7) 0.7481(12) 0.5919(7) 0.050(4) Uani 1 1 d . .
C102 C 0.1606(7) 0.7710(12) 0.5404(6) 0.048(4) Uani 1 1 d . .
C103 C 0.1025(6) 0.7837(11) 0.5259(6) 0.043(4) Uani 1 1 d . .
C104 C 0.0840(7) 0.7694(11) 0.5649(6) 0.049(4) Uani 1 1 d . .
C105 C 0.1180(7) 0.7490(11) 0.6159(6) 0.044(4) Uani 1 1 d . .
C106 C 0.0653(6) 0.8069(12) 0.4701(7) 0.048(4) Uani 1 1 d . .
C107 C 0.0708(7) 0.7638(11) 0.4283(5) 0.043(4) Uani 1 1 d . .
H107 H 0.0991 0.7154 0.4344 0.051 Uiso 1 1 calc R U
C108 C 0.0374(7) 0.7874(12) 0.3784(7) 0.049(4) Uani 1 1 d . .
H108 H 0.0433 0.7571 0.3501 0.058 Uiso 1 1 calc R U
C109 C -0.0052(7) 0.8549(12) 0.3680(6) 0.047(4) Uani 1 1 d . .
C110 C -0.0160(8) 0.9013(16) 0.4098(7) 0.074(7) Uani 1 1 d . .
H110 H -0.0462 0.9462 0.4036 0.088 Uiso 1 1 calc R U
C111 C 0.0214(7) 0.8748(12) 0.4600(7) 0.053(4) Uani 1 1 d . .
H111 H 0.0170 0.9045 0.4891 0.064 Uiso 1 1 calc R U
C112 C -0.0807(8) 0.9434(14) 0.3041(7) 0.069(6) Uani 1 1 d . .
H11C H -0.0995 0.9522 0.2660 0.083 Uiso 1 1 calc R U
H11D H -0.1090 0.9207 0.3177 0.083 Uiso 1 1 calc R U
H11E H -0.0646 1.0045 0.3207 0.083 Uiso 1 1 calc R U

loop_
_atom_site_aniso_label
_atom_site_aniso_U_11
_atom_site_aniso_U_22
_atom_site_aniso_U_33
_atom_site_aniso_U_23
_atom_site_aniso_U_13
_atom_site_aniso_U_12
I16 0.0577(7) 0.0202(5) 0.0384(6) 0.0011(4) -0.0040(5) 0.0035(4)
I56 0.0371(5) 0.0220(5) 0.0352(5) 0.0008(4) 0.0045(4) 0.0009(4)
I96 0.0542(7) 0.0314(5) 0.0398(6) 0.0011(4) 0.0086(5) 0.0042(4)
F21 0.038(5) 0.047(5) 0.049(5) 0.018(4) 0.001(4) 0.005(4)
F22 0.043(5) 0.055(6) 0.048(5) 0.006(4) 0.012(4) -0.001(4)
F24 0.034(5) 0.079(7) 0.039(5) 0.008(5) 0.009(4) -0.003(4)
F25 0.046(5) 0.051(5) 0.029(4) 0.003(4) 0.009(4) -0.004(4)
F61 0.055(6) 0.054(6) 0.035(5) -0.007(4) 0.003(4) 0.013(4)
F62 0.039(5) 0.062(6) 0.043(5) -0.011(4) 0.005(4) 0.009(4)
F64 0.050(6) 0.067(6) 0.045(5) -0.014(5) 0.015(4) -0.001(5)
F65 0.044(5) 0.055(6) 0.047(5) 0.004(4) 0.006(4) 0.004(4)
F101 0.048(7) 0.126(10) 0.047(6) 0.020(6) 0.004(5) 0.004(6)
F102 0.046(6) 0.125(10) 0.039(6) 0.004(6) 0.008(5) -0.007(6)
F104 0.036(6) 0.106(9) 0.046(6) -0.004(6) 0.005(4) 0.001(5)
F105 0.067(7) 0.098(9) 0.044(6) 0.009(6) 0.017(5) 0.008(6)
O29 0.052(7) 0.044(6) 0.028(5) 0.004(5) 0.006(5) 0.002(5)
O69 0.047(7) 0.075(9) 0.058(8) -0.022(7) 0.018(6) -0.019(6)
O109 0.058(8) 0.073(8) 0.039(6) 0.000(6) 0.000(6) 0.011(6)
N17 0.045(7) 0.020(6) 0.025(6) 0.000(5) -0.002(5) -0.003(5)
N18 0.042(7) 0.023(6) 0.026(6) -0.002(5) -0.002(5) 0.006(5)
N19 0.037(7) 0.023(6) 0.038(7) -0.002(5) 0.018(6) 0.000(5)
N57 0.035(7) 0.024(6) 0.043(7) -0.005(5) -0.004(6) 0.005(5)
N58 0.047(8) 0.024(7) 0.054(8) -0.001(6) -0.010(7) 0.003(6)
N59 0.045(8) 0.010(6) 0.051(8) -0.006(5) -0.012(6) 0.003(5)
N97 0.055(9) 0.039(8) 0.040(8) -0.005(6) 0.002(6) -0.001(6)
N98 0.067(10) 0.029(7) 0.051(9) -0.001(6) 0.004(7) -0.009(6)
N99 0.068(9) 0.025(7) 0.025(7) -0.001(5) -0.012(6) -0.012(6)
C1 0.043(9) 0.028(8) 0.035(8) -0.002(7) 0.002(7) 0.006(7)
C2 0.039(8) 0.027(7) 0.028(7) 0.012(6) 0.002(6) 0.015(6)
C3 0.042(9) 0.035(9) 0.045(9) -0.001(7) 0.006(7) 0.010(7)
C4 0.035(9) 0.056(10) 0.031(8) -0.009(8) -0.006(7) 0.000(7)
C5 0.046(9) 0.039(9) 0.029(8) -0.013(7) 0.000(7) -0.001(7)
C6 0.045(9) 0.030(8) 0.031(8) 0.004(6) 0.010(7) 0.002(7)
C7 0.075(12) 0.044(9) 0.036(9) 0.003(8) 0.017(9) 0.019(9)
C8 0.055(12) 0.073(13) 0.059(12) 0.005(10) 0.001(9) -0.013(10)
C9 0.070(13) 0.087(15) 0.046(11) 0.017(10) 0.017(10) 0.006(11)
C10 0.073(13) 0.101(16) 0.031(9) -0.023(10) 0.010(9) 0.006(11)
C11 0.058(11) 0.035(9) 0.050(10) -0.012(8) 0.001(8) 0.002(8)
C12 0.064(13) 0.056(12) 0.076(14) -0.004(10) 0.017(11) 0.001(9)
C13 0.092(16) 0.046(11) 0.067(13) -0.019(10) 0.004(11) -0.002(10)
C14 0.082(6) 0.082(6) 0.082(6) 0.0000(5) 0.032(2) -0.0002(5)
C15 0.028(3) 0.027(3) 0.027(3) 0.0005(10) 0.0106(15) 0.0004(10)
C16 0.054(10) 0.011(7) 0.048(9) 0.006(6) 0.019(8) 0.004(6)
C20 0.053(10) 0.017(7) 0.038(8) 0.001(6) 0.014(7) 0.008(6)
C21 0.028(8) 0.036(8) 0.049(9) 0.006(7) 0.007(7) -0.001(6)
C22 0.047(9) 0.045(9) 0.011(6) 0.012(6) 0.002(6) 0.004(7)
C23 0.031(8) 0.029(7) 0.035(8) 0.000(6) 0.008(6) 0.000(6)
C24 0.040(9) 0.037(8) 0.023(7) -0.010(6) 0.003(6) -0.001(6)
C25 0.039(9) 0.033(8) 0.023(7) -0.007(6) 0.000(7) -0.010(6)
C26 0.058(10) 0.020(7) 0.033(8) 0.006(6) 0.020(7) 0.004(7)
C27 0.045(9) 0.035(8) 0.029(8) 0.009(6) 0.013(7) 0.014(7)
C28 0.053(10) 0.052(10) 0.025(8) 0.009(7) 0.016(7) 0.013(8)
C29 0.040(9) 0.038(8) 0.021(7) 0.001(6) 0.004(6) 0.004(7)
C30 0.031(8) 0.037(8) 0.061(11) -0.005(8) 0.014(8) -0.003(7)
C31 0.043(9) 0.035(8) 0.019(7) 0.006(6) 0.006(6) 0.005(6)
C32 0.037(8) 0.043(9) 0.031(8) -0.006(7) 0.003(6) 0.003(7)
C41 0.052(10) 0.026(7) 0.026(7) -0.005(6) 0.009(7) -0.002(7)
C42 0.036(8) 0.019(7) 0.039(8) 0.006(6) -0.001(7) 0.002(6)
C43 0.048(9) 0.037(8) 0.023(7) 0.006(6) 0.011(7) 0.002(7)
C44 0.036(8) 0.041(9) 0.031(8) -0.004(7) 0.002(7) -0.007(7)
C45 0.049(10) 0.030(8) 0.049(9) 0.000(7) 0.013(8) 0.004(7)
C46 0.047(9) 0.027(8) 0.034(8) 0.003(6) -0.004(7) 0.009(7)
C47 0.052(10) 0.046(10) 0.042(9) -0.004(8) 0.016(8) -0.006(8)
C48 0.070(13) 0.070(13) 0.066(13) -0.001(10) 0.021(10) -0.027(10)
C49 0.093(16) 0.048(11) 0.086(15) -0.010(10) 0.042(13) -0.035(11)
C50 0.070(13) 0.064(12) 0.061(12) 0.010(10) 0.002(10) -0.018(10)
C51 0.062(11) 0.043(9) 0.030(8) 0.004(7) 0.004(7) 0.005(8)
C52 0.196(10) 0.196(10) 0.196(10) 0.0000(5) 0.076(4) 0.0000(5)
C53 0.113(7) 0.113(7) 0.113(7) 0.0001(5) 0.044(3) 0.0000(5)
C54 0.172(10) 0.172(10) 0.172(10) 0.0000(5) 0.067(4) 0.0000(5)
C55 0.049(9) 0.020(7) 0.018(7) -0.002(5) -0.006(6) -0.004(6)
C56 0.040(8) 0.012(6) 0.033(8) 0.001(6) 0.003(6) 0.004(6)
C60 0.040(9) 0.020(7) 0.037(8) 0.012(6) 0.000(7) 0.000(6)
C61 0.043(9) 0.031(8) 0.033(8) 0.007(7) 0.002(7) 0.016(7)
C62 0.051(10) 0.028(8) 0.045(9) 0.007(7) 0.016(8) -0.002(7)
C63 0.061(11) 0.040(9) 0.026(8) 0.001(7) 0.017(7) -0.003(8)
C64 0.042(9) 0.032(8) 0.028(8) 0.010(6) 0.002(7) 0.012(7)
C65 0.040(10) 0.038(9) 0.039(9) 0.008(7) 0.010(7) 0.002(7)
C66 0.051(10) 0.027(8) 0.038(9) -0.006(7) 0.010(7) 0.004(7)
C67 0.054(10) 0.042(9) 0.041(9) -0.004(7) 0.019(8) 0.000(8)
C68 0.040(9) 0.051(10) 0.053(10) -0.004(8) 0.013(8) -0.008(8)
C69 0.033(9) 0.062(11) 0.041(9) -0.011(8) 0.008(7) -0.008(8)
C70 0.060(11) 0.047(10) 0.028(8) 0.006(7) 0.011(8) -0.002(8)
C71 0.044(9) 0.042(9) 0.039(9) 0.001(7) 0.016(7) -0.007(7)
C72 0.059(11) 0.052(10) 0.040(9) -0.015(8) 0.003(8) -0.004(8)
C81 0.050(10) 0.042(9) 0.030(8) -0.008(7) 0.016(7) 0.004(7)
C82 0.049(10) 0.027(8) 0.054(10) -0.007(7) 0.023(8) -0.008(7)
C83 0.047(10) 0.047(10) 0.036(9) 0.004(7) 0.018(7) 0.014(8)
C84 0.046(9) 0.042(9) 0.026(8) -0.008(7) 0.007(7) 0.009(7)
C85 0.042(9) 0.038(8) 0.027(8) -0.005(7) 0.001(6) -0.002(7)
C86 0.027(7) 0.031(8) 0.029(7) -0.004(6) 0.003(6) 0.006(6)
C87 0.062(11) 0.059(11) 0.026(8) 0.023(8) 0.012(8) 0.004(9)
C88 0.14(2) 0.066(14) 0.080(16) -0.003(12) 0.040(15) -0.028(14)
C89 0.088(16) 0.067(13) 0.077(14) 0.023(12) 0.032(12) 0.004(11)
C90 0.15(3) 0.090(19) 0.17(3) 0.08(2) 0.08(2) 0.051(18)
C91 0.037(9) 0.057(10) 0.039(9) -0.011(8) 0.010(7) -0.009(7)
C92 0.076(13) 0.053(11) 0.061(12) 0.006(9) 0.025(10) 0.020(10)
C93 0.046(11) 0.065(12) 0.074(13) 0.002(10) 0.011(10) -0.013(9)
C94 0.070(13) 0.066(12) 0.036(9) -0.005(8) 0.007(9) -0.023(10)
C95 0.058(11) 0.030(8) 0.031(8) 0.002(7) 0.016(7) 0.002(7)
C96 0.049(10) 0.031(8) 0.031(8) -0.005(7) 0.011(7) 0.001(7)
C100 0.050(10) 0.035(8) 0.034(9) -0.013(7) 0.005(8) 0.003(7)
C101 0.029(9) 0.055(10) 0.053(11) 0.007(8) 0.002(8) 0.003(7)
C102 0.048(10) 0.059(11) 0.026(8) 0.004(7) 0.004(7) 0.003(8)
C103 0.034(9) 0.053(10) 0.033(8) -0.003(7) 0.002(7) -0.013(7)
C104 0.046(10) 0.041(9) 0.042(10) -0.003(7) -0.001(8) -0.004(7)
C105 0.052(11) 0.043(9) 0.038(9) -0.011(7) 0.018(8) -0.010(7)
C106 0.032(9) 0.053(10) 0.052(10) 0.003(8) 0.009(7) 0.001(7)
C107 0.057(10) 0.047(9) 0.025(8) 0.001(7) 0.016(7) 0.009(8)
C108 0.045(10) 0.048(10) 0.049(10) -0.001(8) 0.016(8) -0.008(8)
C109 0.047(10) 0.051(10) 0.039(9) 0.019(8) 0.011(8) 0.001(8)
C110 0.053(11) 0.097(15) 0.035(10) 0.030(10) -0.022(8) -0.033(10)
C111 0.054(11) 0.044(10) 0.052(10) 0.006(8) 0.009(8) 0.011(8)
C112 0.063(12) 0.078(14) 0.040(10) 0.022(9) -0.010(9) 0.012(10)

loop_
_atom_type_symbol
_atom_type_description
_atom_type_scat_dispersion_real
_atom_type_scat_dispersion_imag
_atom_type_scat_source
C C 0.0033 0.0016
;
International Tables for Crystallography
(Vol. C, Tables 4.2.6.8 and 6.1.1.4)
;
H H 0.0000 0.0000
;
International Tables for Crystallography
(Vol. C, Table 6.1.1.4)
;
F F 0.0171 0.0103
;
International Tables for Crystallography
(Vol. C, Tables 4.2.6.8 and 6.1.1.4)
;
I I -0.4742 1.8119
;
International Tables for Crystallography
(Vol. C, Tables 4.2.6.8 and 6.1.1.4)
;
N N 0.0061 0.0033
;
International Tables for Crystallography
(Vol. C, Tables 4.2.6.8 and 6.1.1.4)
;
O O 0.0106 0.0060
;
International Tables for Crystallography
(Vol. C, Tables 4.2.6.8 and 6.1.1.4)
;

loop_
_geom_angle_atom_site_label_1
_geom_angle_atom_site_label_2
_geom_angle_atom_site_label_3
_geom_angle
C29 O29 C32 117.9(11)
C69 O69 C72 118.5(13)
C109 O109 C112 117.1(14)
C16 N17 N18 110.7(10)
C16 N17 C20 129.9(11)
N18 N17 C20 119.4(10)
N19 N18 N17 105.2(10)
C15 N19 N18 109.8(11)
N58 N57 C56 110.7(11)
N58 N57 C60 118.3(11)
C56 N57 C60 130.8(11)
N59 N58 N57 105.5(10)
N58 N59 C55 112.3(11)
C96 N97 N98 110.0(12)
C96 N97 C100 130.8(13)
N98 N97 C100 119.3(12)
N99 N98 N97 105.7(12)
N98 N99 C95 110.8(12)
C6 C1 C2 121.3(13)
C6 C1 C15 120.6(14)
C2 C1 C15 118.1(13)
C3 C2 C1 119.1(14)
C3 C2 H2 120.5
C1 C2 H2 120.5
C2 C3 C4 118.5(15)
C2 C3 C7 122.4(15)
C4 C3 C7 119.0(14)
C5 C4 C3 122.5(14)
C5 C4 H4 118.8
C3 C4 H4 118.8
C4 C5 C6 118.3(14)
C4 C5 C11 121.2(13)
C6 C5 C11 120.5(14)
C1 C6 C5 120.2(14)
C1 C6 H6 119.9
C5 C6 H6 119.9
C9 C7 C8 109.0(15)
C9 C7 C3 112.0(16)
C8 C7 C3 112.7(14)
C9 C7 C10 107.8(14)
C8 C7 C10 106.0(17)
C3 C7 C10 109.2(14)
C7 C8 H8A 109.5
C7 C8 H8B 109.5
H8A C8 H8B 109.5
C7 C8 H8C 109.5
H8A C8 H8C 109.5
H8B C8 H8C 109.5
C7 C9 H9A 109.5
C7 C9 H9B 109.5
H9A C9 H9B 109.5
C7 C9 H9C 109.5
H9A C9 H9C 109.5
H9B C9 H9C 109.5
C7 C10 H10A 109.5
C7 C10 H10B 109.5
H10A C10 H10B 109.5
C7 C10 H10C 109.5
H10A C10 H10C 109.5
H10B C10 H10C 109.5
C13 C11 C12 110.2(14)
C13 C11 C5 107.7(15)
C12 C11 C5 109.2(14)
C13 C11 C14 114.4(16)
C12 C11 C14 102.7(16)
C5 C11 C14 112.5(14)
C11 C12 H12A 109.5
C11 C12 H12B 109.5
H12A C12 H12B 109.5
C11 C12 H12C 109.5
H12A C12 H12C 109.5
H12B C12 H12C 109.5
C11 C13 H13A 109.5
C11 C13 H13B 109.5
H13A C13 H13B 109.5
C11 C13 H13C 109.5
H13A C13 H13C 109.5
H13B C13 H13C 109.5
C11 C14 H14A 109.5
C11 C14 H14B 109.5
H14A C14 H14B 109.5
C11 C14 H14C 109.5
H14A C14 H14C 109.5
H14B C14 H14C 109.5
N19 C15 C16 108.8(12)
N19 C15 C1 122.1(12)
C16 C15 C1 129.1(12)
N17 C16 C15 105.3(11)
N17 C16 I16 123.4(10)
C15 C16 I16 130.9(11)
C21 C20 C25 117.7(13)
C21 C20 N17 122.8(14)
C25 C20 N17 119.5(13)
F21 C21 C22 119.1(14)
F21 C21 C20 119.7(13)
C22 C21 C20 121.2(14)
F22 C22 C21 118.1(13)
F22 C22 C23 119.0(11)
C21 C22 C23 122.9(14)
C24 C23 C22 114.6(12)
C24 C23 C26 122.1(13)
C22 C23 C26 123.2(13)
F24 C24 C25 117.1(13)
F24 C24 C23 119.3(12)
C25 C24 C23 123.6(14)
F25 C25 C24 119.5(13)
F25 C25 C20 120.4(12)
C24 C25 C20 120.1(14)
C31 C26 C27 118.5(13)
C31 C26 C23 121.6(13)
C27 C26 C23 119.9(13)
C28 C27 C26 119.3(14)
C28 C27 H27 120.4
C26 C27 H27 120.4
C29 C28 C27 120.8(14)
C29 C28 H28 119.6
C27 C28 H28 119.6
C30 C29 C28 121.0(13)
C30 C29 O29 122.7(13)
C28 C29 O29 116.2(13)
C29 C30 C31 119.5(14)
C29 C30 H30 120.2
C31 C30 H30 120.2
C26 C31 C30 120.9(14)
C26 C31 H31 119.6
C30 C31 H31 119.6
O29 C32 H32A 109.5
O29 C32 H32B 109.5
H32A C32 H32B 109.5
O29 C32 H32C 109.5
H32A C32 H32C 109.5
H32B C32 H32C 109.5
C46 C41 C42 118.2(14)
C46 C41 C55 123.4(13)
C42 C41 C55 118.4(12)
C41 C42 C43 121.2(13)
C41 C42 H42 119.4
C43 C42 H42 119.4
C44 C43 C42 116.0(13)
C44 C43 C47 124.1(13)
C42 C43 C47 120.0(12)
C45 C44 C43 124.9(14)
C45 C44 H44 117.6
C43 C44 H44 117.6
C46 C45 C44 115.3(14)
C46 C45 C51 123.2(14)
C44 C45 C51 121.2(14)
C41 C46 C45 124.4(15)
C41 C46 H46 117.8
C45 C46 H46 117.8
C48 C47 C50 110.5(16)
C48 C47 C43 109.3(13)
C50 C47 C43 111.5(14)
C48 C47 C49 109.1(15)
C50 C47 C49 109.6(15)
C43 C47 C49 106.7(13)
C47 C48 H48A 109.5
C47 C48 H48B 109.5
H48A C48 H48B 109.5
C47 C48 H48C 109.5
H48A C48 H48C 109.5
H48B C48 H48C 109.5
C47 C49 H49A 109.5
C47 C49 H49B 109.5
H49A C49 H49B 109.5
C47 C49 H49C 109.5
H49A C49 H49C 109.5
H49B C49 H49C 109.5
C47 C50 H50A 109.5
C47 C50 H50B 109.5
H50A C50 H50B 109.5
C47 C50 H50C 109.5
H50A C50 H50C 109.5
H50B C50 H50C 109.5
C52 C51 C53 108(2)
C52 C51 C45 108(2)
C53 C51 C45 111.1(17)
C52 C51 C54 131(3)
C53 C51 C54 92(2)
C45 C51 C54 105.2(19)
C51 C52 H52A 109.4
C51 C52 H52B 109.5
H52A C52 H52B 109.5
C51 C52 H52C 109.5
H52A C52 H52C 109.5
H52B C52 H52C 109.5
C51 C53 H53A 109.5
C51 C53 H53B 109.5
H53A C53 H53B 109.5
C51 C53 H53C 109.5
H53A C53 H53C 109.5
H53B C53 H53C 109.5
C51 C54 H54A 109.5
C51 C54 H54B 109.5
H54A C54 H54B 109.5
C51 C54 H54C 109.5
H54A C54 H54C 109.5
H54B C54 H54C 109.5
N59 C55 C56 106.1(11)
N59 C55 C41 120.9(12)
C56 C55 C41 132.7(12)
C55 C56 N57 105.3(11)
C55 C56 I56 133.9(10)
N57 C56 I56 120.8(9)
C61 C60 C65 120.2(14)
C61 C60 N57 118.6(14)
C65 C60 N57 121.1(14)
F61 C61 C60 123.1(13)
F61 C61 C62 117.4(14)
C60 C61 C62 119.5(14)
F62 C62 C63 120.4(14)
F62 C62 C61 118.3(14)
C63 C62 C61 121.3(16)
C62 C63 C64 116.5(14)
C62 C63 C66 121.7(15)
C64 C63 C66 121.7(13)
F64 C64 C65 119.0(15)
F64 C64 C63 119.3(13)
C65 C64 C63 121.6(14)
F65 C65 C64 118.4(14)
F65 C65 C60 120.6(13)
C64 C65 C60 120.9(15)
C71 C66 C67 117.9(14)
C71 C66 C63 122.4(15)
C67 C66 C63 119.8(14)
C68 C67 C66 121.8(15)
C68 C67 H67 119.1
C66 C67 H67 119.1
C67 C68 C69 119.3(16)
C67 C68 H68 120.3
C69 C68 H68 120.3
C70 C69 O69 126.0(15)
C70 C69 C68 119.1(14)
O69 C69 C68 114.9(14)
C69 C70 C71 120.5(14)
C69 C70 H70 119.7
C71 C70 H70 119.7
C66 C71 C70 121.3(15)
C66 C71 H71 119.3
C70 C71 H71 119.3
O69 C72 H72A 109.5
O69 C72 H72B 109.5
H72A C72 H72B 109.5
O69 C72 H72C 109.5
H72A C72 H72C 109.5
H72B C72 H72C 109.5
C86 C81 C82 121.8(14)
C86 C81 C95 118.8(14)
C82 C81 C95 119.4(14)
C83 C82 C81 120.7(14)
C83 C82 H82 119.7
C81 C82 H82 119.7
C84 C83 C82 117.7(14)
C84 C83 C87 119.0(14)
C82 C83 C87 123.3(15)
C83 C84 C85 123.2(13)
C83 C84 H84 118.4
C85 C84 H84 118.4
C86 C85 C84 116.9(13)
C86 C85 C91 122.1(14)
C84 C85 C91 120.8(13)
C81 C86 C85 119.7(14)
C81 C86 H86 120.2
C85 C86 H86 120.2
C89 C87 C90 113.6(18)
C89 C87 C83 111.0(15)
C90 C87 C83 110.3(16)
C89 C87 C88 104.7(17)
C90 C87 C88 105.8(19)
C83 C87 C88 111.1(14)
C87 C88 H88A 109.5
C87 C88 H88B 109.5
H88A C88 H88B 109.5
C87 C88 H88C 109.5
H88A C88 H88C 109.5
H88B C88 H88C 109.5
C87 C89 H89A 109.5
C87 C89 H89B 109.5
H89A C89 H89B 109.5
C87 C89 H89C 109.5
H89A C89 H89C 109.5
H89B C89 H89C 109.5
C87 C90 H90A 109.5
C87 C90 H90B 109.5
H90A C90 H90B 109.5
C87 C90 H90C 109.5
H90A C90 H90C 109.5
H90B C90 H90C 109.5
C93 C91 C94 109.4(15)
C93 C91 C85 111.5(14)
C94 C91 C85 110.8(13)
C93 C91 C92 111.1(15)
C94 C91 C92 106.4(15)
C85 C91 C92 107.6(14)
C91 C92 H92A 109.5
C91 C92 H92B 109.5
H92A C92 H92B 109.5
C91 C92 H92C 109.5
H92A C92 H92C 109.5
H92B C92 H92C 109.5
C91 C93 H93A 109.5
C91 C93 H93B 109.5
H93A C93 H93B 109.5
C91 C93 H93C 109.5
H93A C93 H93C 109.5
H93B C93 H93C 109.5
C91 C94 H94A 109.5
C91 C94 H94B 109.5
H94A C94 H94B 109.5
C91 C94 H94C 109.5
H94A C94 H94C 109.5
H94B C94 H94C 109.5
C96 C95 N99 109.2(12)
C96 C95 C81 130.2(13)
N99 C95 C81 120.6(12)
C95 C96 N97 104.4(13)
C95 C96 I96 131.9(11)
N97 C96 I96 123.6(10)
C101 C100 C105 119.1(14)
C101 C100 N97 121.1(15)
C105 C100 N97 119.8(16)
F101 C101 C100 121.9(15)
F101 C101 C102 118.1(16)
C100 C101 C102 119.9(15)
F102 C102 C103 120.6(13)
F102 C102 C101 116.9(15)
C103 C102 C101 122.4(16)
C104 C103 C102 114.3(14)
C104 C103 C106 125.7(15)
C102 C103 C106 120.0(15)
C103 C104 C105 125.7(16)
C103 C104 F104 118.3(13)
C105 C104 F104 116.0(16)
F105 C105 C104 121.4(16)
F105 C105 C100 120.0(15)
C104 C105 C100 118.5(16)
C107 C106 C111 117.7(15)
C107 C106 C103 123.4(15)
C111 C106 C103 118.9(16)
C108 C107 C106 122.2(16)
C108 C107 H107 118.9
C106 C107 H107 118.9
C107 C108 C109 120.5(16)
C107 C108 H108 119.7
C109 C108 H108 119.7
C108 C109 O109 116.4(16)
C108 C109 C110 121.3(15)
O109 C109 C110 122.3(15)
C111 C110 C109 114(2)
C111 C110 H110 122.8
C109 C110 H110 122.8
C110 C111 C106 123.8(19)
C110 C111 H111 118.1
C106 C111 H111 118.1
O109 C112 H11C 109.5
O109 C112 H11D 109.5
H11C C112 H11D 109.5
O109 C112 H11E 109.5
H11C C112 H11E 109.5
H11D C112 H11E 109.5

loop_
_geom_bond_atom_site_label_1
_geom_bond_atom_site_label_2
_geom_bond_distance
I16 C16 2.070(12)
I56 C56 2.078(12)
I96 C96 2.049(14)
F21 C21 1.343(16)
F22 C22 1.354(17)
F24 C24 1.337(16)
F25 C25 1.322(17)
F61 C61 1.326(17)
F62 C62 1.318(18)
F64 C64 1.331(17)
F65 C65 1.351(18)
F101 C101 1.320(18)
F102 C102 1.351(19)
F104 C104 1.377(19)
F105 C105 1.322(18)
O29 C29 1.377(16)
O29 C32 1.415(17)
O69 C69 1.368(18)
O69 C72 1.378(19)
O109 C109 1.393(18)
O109 C112 1.40(2)
N17 C16 1.332(18)
N17 N18 1.357(15)
N17 C20 1.417(17)
N18 N19 1.329(15)
N19 C15 1.323(17)
N57 N58 1.333(16)
N57 C56 1.381(17)
N57 C60 1.422(17)
N58 N59 1.313(16)
N59 C55 1.351(17)
N97 C96 1.365(18)
N97 N98 1.398(18)
N97 C100 1.427(19)
N98 N99 1.274(17)
N99 C95 1.369(19)
C1 C6 1.35(2)
C1 C2 1.41(2)
C1 C15 1.502(19)
C2 C3 1.37(2)
C2 H2 0.9500
C3 C4 1.40(2)
C3 C7 1.53(2)
C4 C5 1.37(2)
C4 H4 0.9500
C5 C6 1.390(19)
C5 C11 1.57(2)
C6 H6 0.9500
C7 C9 1.50(2)
C7 C8 1.52(2)
C7 C10 1.54(2)
C8 H8A 0.9800
C8 H8B 0.9800
C8 H8C 0.9800
C9 H9A 0.9800
C9 H9B 0.9800
C9 H9C 0.9800
C10 H10A 0.9800
C10 H10B 0.9800
C10 H10C 0.9800
C11 C13 1.50(2)
C11 C12 1.52(2)
C11 C14 1.61(3)
C12 H12A 0.9800
C12 H12B 0.9800
C12 H12C 0.9800
C13 H13A 0.9800
C13 H13B 0.9800
C13 H13C 0.9800
C14 H14A 0.9800
C14 H14B 0.9800
C14 H14C 0.9800
C15 C16 1.355(19)
C20 C21 1.37(2)
C20 C25 1.38(2)
C21 C22 1.368(19)
C22 C23 1.38(2)
C23 C24 1.38(2)
C23 C26 1.474(19)
C24 C25 1.373(19)
C26 C31 1.39(2)
C26 C27 1.40(2)
C27 C28 1.391(19)
C27 H27 0.9500
C28 C29 1.36(2)
C28 H28 0.9500
C29 C30 1.35(2)
C30 C31 1.39(2)
C30 H30 0.9500
C31 H31 0.9500
C32 H32A 0.9800
C32 H32B 0.9800
C32 H32C 0.9800
C41 C46 1.358(19)
C41 C42 1.395(19)
C41 C55 1.472(19)
C42 C43 1.398(19)
C42 H42 0.9500
C43 C44 1.39(2)
C43 C47 1.55(2)
C44 C45 1.38(2)
C44 H44 0.9500
C45 C46 1.37(2)
C45 C51 1.55(2)
C46 H46 0.9500
C47 C48 1.47(2)
C47 C50 1.51(2)
C47 C49 1.59(3)
C48 H48A 0.9800
C48 H48B 0.9800
C48 H48C 0.9800
C49 H49A 0.9800
C49 H49B 0.9800
C49 H49C 0.9800
C50 H50A 0.9800
C50 H50B 0.9800
C50 H50C 0.9800
C51 C52 1.41(4)
C51 C53 1.45(3)
C51 C54 1.57(4)
C52 H52A 0.9800
C52 H52B 0.9800
C52 H52C 0.9800
C53 H53A 0.9800
C53 H53B 0.9800
C53 H53C 0.9800
C54 H54A 0.9800
C54 H54B 0.9800
C54 H54C 0.9800
C55 C56 1.367(18)
C60 C61 1.35(2)
C60 C65 1.36(2)
C61 C62 1.41(2)
C62 C63 1.39(2)
C63 C64 1.40(2)
C63 C66 1.49(2)
C64 C65 1.37(2)
C66 C71 1.37(2)
C66 C67 1.41(2)
C67 C68 1.34(2)
C67 H67 0.9500
C68 C69 1.44(2)
C68 H68 0.9500
C69 C70 1.35(2)
C70 C71 1.39(2)
C70 H70 0.9500
C71 H71 0.9500
C72 H72A 0.9800
C72 H72B 0.9800
C72 H72C 0.9800
C81 C86 1.37(2)
C81 C82 1.38(2)
C81 C95 1.52(2)
C82 C83 1.37(2)
C82 H82 0.9500
C83 C84 1.38(2)
C83 C87 1.52(2)
C84 C85 1.41(2)
C84 H84 0.9500
C85 C86 1.403(18)
C85 C91 1.52(2)
C86 H86 0.9500
C87 C89 1.48(3)
C87 C90 1.49(3)
C87 C88 1.61(3)
C88 H88A 0.9800
C88 H88B 0.9800
C88 H88C 0.9800
C89 H89A 0.9800
C89 H89B 0.9800
C89 H89C 0.9800
C90 H90A 0.9800
C90 H90B 0.9800
C90 H90C 0.9800
C91 C93 1.49(2)
C91 C94 1.51(2)
C91 C92 1.52(2)
C92 H92A 0.9800
C92 H92B 0.9800
C92 H92C 0.9800
C93 H93A 0.9800
C93 H93B 0.9800
C93 H93C 0.9800
C94 H94A 0.9800
C94 H94B 0.9800
C94 H94C 0.9800
C95 C96 1.343(19)
C100 C101 1.34(2)
C100 C105 1.37(2)
C101 C102 1.40(2)
C102 C103 1.37(2)
C103 C104 1.35(2)
C103 C106 1.50(2)
C104 C105 1.36(2)
C106 C107 1.36(2)
C106 C111 1.40(2)
C107 C108 1.35(2)
C107 H107 0.9500
C108 C109 1.37(2)
C108 H108 0.9500
C109 C110 1.44(3)
C110 C111 1.39(2)
C110 H110 0.9500
C111 H111 0.9500
C112 H11C 0.9800
C112 H11D 0.9800
C112 H11E 0.9800

loop_
_geom_torsion_atom_site_label_1
_geom_torsion_atom_site_label_2
_geom_torsion_atom_site_label_3
_geom_torsion_atom_site_label_4
_geom_torsion
C16 N17 N18 N19 -1.7(16)
C20 N17 N18 N19 178.5(12)
N17 N18 N19 C15 2.1(15)
C56 N57 N58 N59 -0.6(18)
C60 N57 N58 N59 174.7(14)
N57 N58 N59 C55 1.6(19)
C96 N97 N98 N99 -1.0(19)
C100 N97 N98 N99 179.3(15)
N97 N98 N99 C95 -0.1(19)
C6 C1 C2 C3 -2(2)
C15 C1 C2 C3 177.2(13)
C1 C2 C3 C4 0(2)
C1 C2 C3 C7 -176.6(13)
C2 C3 C4 C5 0(2)
C7 C3 C4 C5 176.4(15)
C3 C4 C5 C6 2(2)
C3 C4 C5 C11 -177.3(15)
C2 C1 C6 C5 3(2)
C15 C1 C6 C5 -175.2(13)
C4 C5 C6 C1 -4(2)
C11 C5 C6 C1 175.7(14)
C2 C3 C7 C9 -129.6(17)
C4 C3 C7 C9 54(2)
C2 C3 C7 C8 -6(2)
C4 C3 C7 C8 177.2(15)
C2 C3 C7 C10 111.2(17)
C4 C3 C7 C10 -65(2)
C4 C5 C11 C13 70.8(19)
C6 C5 C11 C13 -108.7(17)
C4 C5 C11 C12 -49(2)
C6 C5 C11 C12 131.6(16)
C4 C5 C11 C14 -162.3(16)
C6 C5 C11 C14 18(2)
N18 N19 C15 C16 -1.7(16)
N18 N19 C15 C1 178.6(13)
C6 C1 C15 N19 -141.4(14)
C2 C1 C15 N19 40(2)
C6 C1 C15 C16 39(2)
C2 C1 C15 C16 -139.8(15)
N18 N17 C16 C15 0.7(17)
C20 N17 C16 C15 -179.5(15)
N18 N17 C16 I16 174.5(10)
C20 N17 C16 I16 -6(2)
N19 C15 C16 N17 0.6(16)
C1 C15 C16 N17 -179.7(14)
N19 C15 C16 I16 -172.5(11)
C1 C15 C16 I16 7(2)
C16 N17 C20 C21 -71(2)
N18 N17 C20 C21 108.3(16)
C16 N17 C20 C25 110.9(18)
N18 N17 C20 C25 -69.4(18)
C25 C20 C21 F21 -179.4(12)
N17 C20 C21 F21 3(2)
C25 C20 C21 C22 1(2)
N17 C20 C21 C22 -176.3(13)
F21 C21 C22 F22 -1(2)
C20 C21 C22 F22 178.6(13)
F21 C21 C22 C23 178.5(13)
C20 C21 C22 C23 -2(2)
F22 C22 C23 C24 -179.3(12)
C21 C22 C23 C24 1(2)
F22 C22 C23 C26 -2(2)
C21 C22 C23 C26 179.2(14)
C22 C23 C24 F24 178.3(13)
C26 C23 C24 F24 1(2)
C22 C23 C24 C25 0(2)
C26 C23 C24 C25 -177.8(13)
F24 C24 C25 F25 3(2)
C23 C24 C25 F25 -179.0(13)
F24 C24 C25 C20 -179.1(12)
C23 C24 C25 C20 -1(2)
C21 C20 C25 F25 178.4(13)
N17 C20 C25 F25 -4(2)
C21 C20 C25 C24 0(2)
N17 C20 C25 C24 177.8(13)
C24 C23 C26 C31 -45(2)
C22 C23 C26 C31 137.1(15)
C24 C23 C26 C27 134.5(15)
C22 C23 C26 C27 -43(2)
C31 C26 C27 C28 1(2)
C23 C26 C27 C28 -178.6(14)
C26 C27 C28 C29 1(2)
C27 C28 C29 C30 -3(2)
C27 C28 C29 O29 179.9(14)
C32 O29 C29 C30 5(2)
C32 O29 C29 C28 -178.0(13)
C28 C29 C30 C31 3(2)
O29 C29 C30 C31 179.7(13)
C27 C26 C31 C30 -1(2)
C23 C26 C31 C30 178.4(13)
C29 C30 C31 C26 -1(2)
C46 C41 C42 C43 3(2)
C55 C41 C42 C43 -177.2(14)
C41 C42 C43 C44 0(2)
C41 C42 C43 C47 178.1(14)
C42 C43 C44 C45 -3(2)
C47 C43 C44 C45 179.2(15)
C43 C44 C45 C46 2(2)
C43 C44 C45 C51 176.6(15)
C42 C41 C46 C45 -3(2)
C55 C41 C46 C45 176.8(15)
C44 C45 C46 C41 1(2)
C51 C45 C46 C41 -173.4(15)
C44 C43 C47 C48 115.7(17)
C42 C43 C47 C48 -62(2)
C44 C43 C47 C50 -7(2)
C42 C43 C47 C50 175.1(15)
C44 C43 C47 C49 -126.4(16)
C42 C43 C47 C49 55.5(19)
C46 C45 C51 C52 85(3)
C44 C45 C51 C52 -89(3)
C46 C45 C51 C53 -33(2)
C44 C45 C51 C53 152.8(18)
C46 C45 C51 C54 -132(2)
C44 C45 C51 C54 54(2)
N58 N59 C55 C56 -2.0(19)
N58 N59 C55 C41 173.3(14)
C46 C41 C55 N59 159.9(15)
C42 C41 C55 N59 -20(2)
C46 C41 C55 C56 -26(3)
C42 C41 C55 C56 153.7(17)
N59 C55 C56 N57 1.4(17)
C41 C55 C56 N57 -173.0(16)
N59 C55 C56 I56 -177.3(12)
C41 C55 C56 I56 8(3)
N58 N57 C56 C55 -0.5(18)
C60 N57 C56 C55 -175.1(16)
N58 N57 C56 I56 178.4(11)
C60 N57 C56 I56 4(2)
N58 N57 C60 C61 -63.0(19)
C56 N57 C60 C61 111.2(18)
N58 N57 C60 C65 116.6(16)
C56 N57 C60 C65 -69(2)
C65 C60 C61 F61 -178.9(13)
N57 C60 C61 F61 1(2)
C65 C60 C61 C62 -1(2)
N57 C60 C61 C62 179.0(12)
F61 C61 C62 F62 0.6(19)
C60 C61 C62 F62 -177.7(12)
F61 C61 C62 C63 179.1(13)
C60 C61 C62 C63 1(2)
F62 C62 C63 C64 177.1(13)
C61 C62 C63 C64 -1(2)
F62 C62 C63 C66 1(2)
C61 C62 C63 C66 -177.3(13)
C62 C63 C64 F64 -179.6(13)
C66 C63 C64 F64 -4(2)
C62 C63 C64 C65 2(2)
C66 C63 C64 C65 177.9(14)
F64 C64 C65 F65 2(2)
C63 C64 C65 F65 -179.8(13)
F64 C64 C65 C60 179.6(13)
C63 C64 C65 C60 -2(2)
C61 C60 C65 F65 179.0(12)
N57 C60 C65 F65 -1(2)
C61 C60 C65 C64 1(2)
N57 C60 C65 C64 -178.4(13)
C62 C63 C66 C71 132.6(16)
C64 C63 C66 C71 -43(2)
C62 C63 C66 C67 -46(2)
C64 C63 C66 C67 137.8(15)
C71 C66 C67 C68 0(2)
C63 C66 C67 C68 179.2(15)
C66 C67 C68 C69 -1(2)
C72 O69 C69 C70 17(3)
C72 O69 C69 C68 -163.5(15)
C67 C68 C69 C70 1(3)
C67 C68 C69 O69 -178.8(15)
O69 C69 C70 C71 179.8(16)
C68 C69 C70 C71 0(3)
C67 C66 C71 C70 1(2)
C63 C66 C71 C70 -178.1(14)
C69 C70 C71 C66 -1(3)
C86 C81 C82 C83 1(2)
C95 C81 C82 C83 -178.7(14)
C81 C82 C83 C84 -1(2)
C81 C82 C83 C87 177.8(15)
C82 C83 C84 C85 -2(2)
C87 C83 C84 C85 179.5(15)
C83 C84 C85 C86 4(2)
C83 C84 C85 C91 178.1(14)
C82 C81 C86 C85 1(2)
C95 C81 C86 C85 -179.2(13)
C84 C85 C86 C81 -3(2)
C91 C85 C86 C81 -177.5(14)
C84 C83 C87 C89 57(2)
C82 C83 C87 C89 -121.9(18)
C84 C83 C87 C90 -70(2)
C82 C83 C87 C90 111(2)
C84 C83 C87 C88 172.8(16)
C82 C83 C87 C88 -6(2)
C86 C85 C91 C93 -136.2(16)
C84 C85 C91 C93 50(2)
C86 C85 C91 C94 -14(2)
C84 C85 C91 C94 171.8(15)
C86 C85 C91 C92 101.7(17)
C84 C85 C91 C92 -72.3(18)
N98 N99 C95 C96 1(2)
N98 N99 C95 C81 178.4(15)
C86 C81 C95 C96 -42(2)
C82 C81 C95 C96 137.7(18)
C86 C81 C95 N99 141.1(16)
C82 C81 C95 N99 -39(2)
N99 C95 C96 N97 -1.7(18)
C81 C95 C96 N97 -178.6(16)
N99 C95 C96 I96 -178.1(12)
C81 C95 C96 I96 5(3)
N98 N97 C96 C95 1.6(18)
C100 N97 C96 C95 -178.7(17)
N98 N97 C96 I96 178.5(11)
C100 N97 C96 I96 -2(3)
C96 N97 C100 C101 102(2)
N98 N97 C100 C101 -78(2)
C96 N97 C100 C105 -81(2)
N98 N97 C100 C105 98.7(18)
C105 C100 C101 F101 179.5(15)
N97 C100 C101 F101 -4(2)
C105 C100 C101 C102 3(2)
N97 C100 C101 C102 179.5(15)
F101 C101 C102 F102 -1(2)
C100 C101 C102 F102 176.0(15)
F101 C101 C102 C103 -178.0(16)
C100 C101 C102 C103 -1(3)
F102 C102 C103 C104 -178.9(15)
C101 C102 C103 C104 -2(2)
F102 C102 C103 C106 4(2)
C101 C102 C103 C106 -179.3(16)
C102 C103 C104 C105 3(2)
C106 C103 C104 C105 -179.4(16)
C102 C103 C104 F104 -178.5(14)
C106 C103 C104 F104 -1(2)
C103 C104 C105 F105 178.7(15)
F104 C104 C105 F105 1(2)
C103 C104 C105 C100 -2(3)
F104 C104 C105 C100 -180.0(13)
C101 C100 C105 F105 178.0(15)
N97 C100 C105 F105 1(2)
C101 C100 C105 C104 -1(2)
N97 C100 C105 C104 -178.2(14)
C104 C103 C106 C107 -134.7(19)
C102 C103 C106 C107 42(2)
C104 C103 C106 C111 44(2)
C102 C103 C106 C111 -139.3(17)
C111 C106 C107 C108 3(3)
C103 C106 C107 C108 -178.7(15)
C106 C107 C108 C109 -2(3)
C107 C108 C109 O109 178.5(15)
C107 C108 C109 C110 -1(2)
C112 O109 C109 C108 178.9(16)
C112 O109 C109 C110 -2(2)
C108 C109 C110 C111 3(2)
O109 C109 C110 C111 -176.8(15)
C109 C110 C111 C106 -2(3)
C107 C106 C111 C110 -1(3)
C103 C106 C111 C110 -179.4(16)
